data_7050607
loop_
_publ_author_name
'Phadnis, Prasad P.'
'Jain, Vimal K.'
'Klein, Axel'
'Schurr, Thilo'
'Kaim, Wolfgang'

_publ_section_title
;
 Tri(allyl)- and tri(methylallyl)arsine complexes of palladium(ii) and
 platinum(ii): synthesis, spectroscopy, photochemistry and structures
;
_journal_issue 11
_journal_name_full 'New Journal of Chemistry'
_journal_page_first 1584
_journal_paper_doi 10.1039/b303990k
_journal_volume 27
_journal_year 2003
_chemical_formula_sum 'C18 H30 As2 Br2 Pd'
_chemical_formula_weight 662.49
_chemical_name_common trans-Dibromobis(triallylarsine)palladium(ii)
_chemical_name_systematic trans-Dibromobis(triallylarsine)palladium(II)
_space_group_IT_number 61
_symmetry_cell_setting orthorhombic
_symmetry_space_group_name_Hall '-P 2ac 2ab'
_symmetry_space_group_name_H-M 'P b c a'
_atom_sites_solution_hydrogens geom
_atom_sites_solution_primary direct
_atom_sites_solution_secondary difmap
_audit_creation_method SHELXL-97
_cell_angle_alpha 90.00
_cell_angle_beta 90.000(5)
_cell_angle_gamma 90.00
_cell_formula_units_Z 12
_cell_length_a 8.21980(10)
_cell_length_b 18.41340(10)
_cell_length_c 49.8803(5)
_cell_measurement_temperature 293(2)
_cell_volume 7549.61(13)
_computing_cell_refinement 'HKL Scalepack (Otwinowski & Minor 1997)'
_computing_data_collection 'Collect (Nonius BV, 1997-2000)'
_computing_data_reduction 'HKL Denzo and Scalepack (Otwinowski & Minor 1997)'
_computing_molecular_graphics 'Siemens SHELXTL'
_computing_publication_material 'Siemens SHELXTL'
_computing_structure_refinement 'SHELXL-97 (Sheldrick, 1997)'
_computing_structure_solution 'SHELXS-97 (Sheldrick, 1990)'
_diffrn_ambient_temperature 293(2)
_diffrn_detector_area_resol_mean 9
_diffrn_measured_fraction_theta_full 0.964
_diffrn_measured_fraction_theta_max 0.964
_diffrn_measurement_device '95mm CCD camera on \k-goniostat'
_diffrn_measurement_device_type KappaCCD
_diffrn_measurement_method CCD
_diffrn_orient_matrix_type 'by Nonius Collect from scalepack cell'
_diffrn_orient_matrix_UB_11 -0.0035058
_diffrn_orient_matrix_UB_12 0.0460827
_diffrn_orient_matrix_UB_13 0.0105923
_diffrn_orient_matrix_UB_21 0.1130941
_diffrn_orient_matrix_UB_22 0.0117867
_diffrn_orient_matrix_UB_23 -0.0059715
_diffrn_orient_matrix_UB_31 -0.0446987
_diffrn_orient_matrix_UB_32 0.0262078
_diffrn_orient_matrix_UB_33 -0.0159394
_diffrn_radiation_monochromator 'horizonally mounted graphite crystal'
_diffrn_radiation_source 'fine-focus sealed tube'
_diffrn_radiation_type MoK\a
_diffrn_radiation_wavelength 0.71073
_diffrn_reflns_av_R_equivalents 0.0633
_diffrn_reflns_av_sigmaI/netI 0.0418
_diffrn_reflns_limit_h_max 7
_diffrn_reflns_limit_h_min -9
_diffrn_reflns_limit_k_max 20
_diffrn_reflns_limit_k_min -21
_diffrn_reflns_limit_l_max 57
_diffrn_reflns_limit_l_min -52
_diffrn_reflns_number 33313
_diffrn_reflns_theta_full 24.12
_diffrn_reflns_theta_max 24.12
_diffrn_reflns_theta_min 2.61
_exptl_absorpt_coefficient_mu 6.521
_exptl_absorpt_correction_type numerical
_exptl_absorpt_process_details '94 reflections'
_exptl_crystal_colour red
_exptl_crystal_density_diffrn 1.749
_exptl_crystal_density_method 'not measured'
_exptl_crystal_description rod
_exptl_crystal_F_000 3840
_exptl_crystal_size_max 0.35
_exptl_crystal_size_mid 0.15
_exptl_crystal_size_min 0.15
_refine_diff_density_max 0.550
_refine_diff_density_min -0.466
_refine_diff_density_rms 0.075
_refine_ls_extinction_method none
_refine_ls_goodness_of_fit_ref 1.301
_refine_ls_hydrogen_treatment mixed
_refine_ls_matrix_type full
_refine_ls_number_parameters 304
_refine_ls_number_reflns 5797
_refine_ls_number_restraints 17
_refine_ls_restrained_S_all 1.299
_refine_ls_R_factor_all 0.0841
_refine_ls_R_factor_gt 0.0539
_refine_ls_shift/su_max 0.001
_refine_ls_shift/su_mean 0.000
_refine_ls_structure_factor_coef Fsqd
_refine_ls_weighting_details 'calc w=1/[\s^2^(Fo^2^)+(0.0571P)^2^+0.0000P] where P=(Fo^2^+2Fc^2^)/3'
_refine_ls_weighting_scheme calc
_refine_ls_wR_factor_gt 0.1183
_refine_ls_wR_factor_ref 0.1270
_reflns_number_gt 4184
_reflns_number_total 5797
_reflns_threshold_expression >2sigma(I)
_cod_data_source_file b303990k.txt
_cod_data_source_block akfeb03
_cod_original_sg_symbol_H-M Pbca
_cod_database_code 7050607

loop_
_symmetry_equiv_pos_as_xyz
'x, y, z'
'-x+1/2, -y, z+1/2'
'x+1/2, -y+1/2, -z'
'-x, y+1/2, -z+1/2'
'-x, -y, -z'
'x-1/2, y, -z-1/2'
'-x-1/2, y-1/2, z'
'x, -y-1/2, z-1/2'

loop_
_atom_site_label
_atom_site_type_symbol
_atom_site_fract_x
_atom_site_fract_y
_atom_site_fract_z
_atom_site_U_iso_or_equiv
_atom_site_adp_type
_atom_site_occupancy
_atom_site_symmetry_multiplicity
_atom_site_calc_flag
_atom_site_refinement_flags
_atom_site_disorder_assembly
_atom_site_disorder_group
Pd1 Pd 0.95734(6) 0.12462(3) 0.165550(10) 0.0759(2) Uani 1 1 d . . .
As2 As 1.14173(8) 0.19815(4) 0.191032(15) 0.0868(3) Uani 1 1 d . D .
As1 As 0.77406(8) 0.04658(4) 0.141767(15) 0.0883(3) Uani 1 1 d . B .
Br1 Br 0.72048(9) 0.18229(5) 0.184849(18) 0.1119(3) Uani 1 1 d . . .
Br2 Br 1.19407(10) 0.06664(5) 0.14652(2) 0.1197(3) Uani 1 1 d . . .
Pd2 Pd 1.0000 0.0000 0.0000 0.0787(2) Uani 1 2 d S . .
As3 As 1.18148(8) 0.07887(4) 0.023805(15) 0.0901(3) Uani 1 1 d . H .
Br3 Br 0.76166(9) 0.05495(5) 0.01976(2) 0.1208(3) Uani 1 1 d . . .
C11 C 0.6451(10) -0.0132(4) 0.16630(16) 0.110(2) Uani 1 1 d D . .
H11A H 0.6081 0.0167 0.1811 0.133 Uiso 1 1 calc R A 1
H11B H 0.5497 -0.0310 0.1569 0.133 Uiso 1 1 calc R A 1
C12 C 0.736(3) -0.0753(11) 0.1770(5) 0.132(9) Uiso 0.40 1 d PD B 1
H12 H 0.7316 -0.1193 0.1679 0.158 Uiso 0.40 1 calc PR B 1
C13 C 0.825(4) -0.0717(19) 0.1990(5) 0.174(11) Uiso 0.40 1 d PD B 1
H13A H 0.8316 -0.0284 0.2085 0.209 Uiso 0.40 1 calc PR B 1
H13B H 0.8807 -0.1125 0.2050 0.209 Uiso 0.40 1 calc PR B 1
C12A C 0.7541(18) -0.0427(8) 0.1870(3) 0.111(5) Uiso 0.60 1 d PD B 2
H12A H 0.7910 -0.0122 0.2005 0.133 Uiso 0.60 1 calc PR B 2
C13A C 0.801(3) -0.1111(9) 0.1868(4) 0.159(7) Uiso 0.60 1 d PD B 2
H13C H 0.7650 -0.1422 0.1734 0.191 Uiso 0.60 1 calc PR B 2
H13D H 0.8700 -0.1282 0.2002 0.191 Uiso 0.60 1 calc PR B 2
C21 C 0.6111(9) 0.0973(4) 0.12005(16) 0.117(3) Uani 1 1 d D . .
H21A H 0.5334 0.0625 0.1130 0.140 Uiso 1 1 calc R B 1
H21B H 0.5525 0.1317 0.1312 0.140 Uiso 1 1 calc R B 1
C22 C 0.6904(16) 0.1365(7) 0.0974(3) 0.117(4) Uiso 0.70 1 d PD B 1
H22 H 0.7066 0.1124 0.0812 0.140 Uiso 0.70 1 calc PR B 1
C23 C 0.737(2) 0.2029(9) 0.0996(4) 0.188(8) Uiso 0.70 1 d PD B 1
H23A H 0.7212 0.2276 0.1157 0.225 Uiso 0.70 1 calc PR B 1
H23B H 0.7859 0.2262 0.0852 0.225 Uiso 0.70 1 calc PR B 1
C22A C 0.665(5) 0.1706(10) 0.1109(7) 0.161(14) Uiso 0.30 1 d PD B 2
H22A H 0.6641 0.2102 0.1224 0.194 Uiso 0.30 1 calc PR B 2
C23A C 0.712(4) 0.177(2) 0.0864(6) 0.126(11) Uiso 0.30 1 d PD B 2
H23C H 0.7120 0.1369 0.0752 0.152 Uiso 0.30 1 calc PR B 2
H23D H 0.7463 0.2220 0.0800 0.152 Uiso 0.30 1 calc PR B 2
C31 C 0.8676(10) -0.0245(5) 0.11695(17) 0.129(3) Uani 1 1 d D . .
H31A H 0.9567 -0.0023 0.1072 0.155 Uiso 1 1 calc R B 1
H31B H 0.9112 -0.0651 0.1271 0.155 Uiso 1 1 calc R B 1
C32 C 0.740(3) -0.0527(15) 0.0969(5) 0.154(11) Uiso 0.40 1 d PD B 1
H32 H 0.6995 -0.0240 0.0831 0.09(5) Uiso 0.40 1 calc PR B 1
C33 C 0.692(5) -0.1204(16) 0.1007(9) 0.210(15) Uiso 0.40 1 d PD B 1
H33A H 0.7358 -0.1474 0.1148 0.252 Uiso 0.40 1 calc PR B 1
H33B H 0.6155 -0.1410 0.0894 0.252 Uiso 0.40 1 calc PR B 1
C32A C 0.7447(19) -0.0833(10) 0.1086(3) 0.130(6) Uiso 0.60 1 d PD B 2
H32A H 0.7164 -0.1199 0.1206 0.11(4) Uiso 0.60 1 calc PR B 2
C33A C 0.679(3) -0.0816(13) 0.0845(3) 0.172(8) Uiso 0.60 1 d PD B 2
H33C H 0.7076 -0.0449 0.0725 0.206 Uiso 0.60 1 calc PR B 2
H33D H 0.6048 -0.1170 0.0794 0.206 Uiso 0.60 1 calc PR B 2
C41 C 1.2973(9) 0.2533(5) 0.16984(18) 0.114(3) Uani 1 1 d . D .
H41A H 1.3575 0.2857 0.1815 0.13(3) Uiso 1 1 calc R . .
H41B H 1.3744 0.2201 0.1617 0.14(3) Uiso 1 1 calc R . .
C42 C 1.2164(13) 0.2967(6) 0.1485(2) 0.142(3) Uiso 1 1 d D . .
H42 H 1.1590 0.2773 0.1341 0.170 Uiso 1 1 calc R C 1
C43 C 1.237(3) 0.3625(8) 0.1527(5) 0.153(9) Uiso 0.50 1 d PD D 1
H43A H 1.2027 0.3964 0.1401 0.184 Uiso 0.50 1 calc PR D 1
H43B H 1.2858 0.3779 0.1685 0.184 Uiso 0.50 1 calc PR D 1
C43A C 1.193(3) 0.3573(9) 0.1383(5) 0.152(9) Uiso 0.50 1 d PD D 2
H43C H 1.2248 0.3990 0.1473 0.182 Uiso 0.50 1 calc PR D 2
H43D H 1.1431 0.3608 0.1215 0.182 Uiso 0.50 1 calc PR D 2
C51 C 1.0482(9) 0.2684(4) 0.21562(17) 0.119(3) Uani 1 1 d D . .
H51A H 1.0012 0.3076 0.2052 0.143 Uiso 1 1 calc R E 1
H51B H 0.9602 0.2451 0.2253 0.143 Uiso 1 1 calc R E 1
C52 C 1.1625(16) 0.3001(7) 0.2353(3) 0.103(4) Uiso 0.60 1 d PD F 1
H52 H 1.1994 0.2752 0.2504 0.09(3) Uiso 0.60 1 calc PR F 1
C53 C 1.208(3) 0.3680(9) 0.2294(5) 0.170(8) Uiso 0.60 1 d PD F 1
H53A H 1.1672 0.3905 0.2140 0.203 Uiso 0.60 1 calc PR F 1
H53B H 1.2793 0.3928 0.2405 0.203 Uiso 0.60 1 calc PR F 1
C52A C 1.174(4) 0.3241(17) 0.2207(7) 0.195(15) Uiso 0.40 1 d PD F 2
H52A H 1.2098 0.3482 0.2054 0.235 Uiso 0.40 1 calc PR F 2
C53A C 1.246(4) 0.346(2) 0.2433(6) 0.192(14) Uiso 0.40 1 d PD F 2
H53C H 1.2171 0.3246 0.2595 0.230 Uiso 0.40 1 calc PR F 2
H53D H 1.3240 0.3823 0.2428 0.230 Uiso 0.40 1 calc PR F 2
C61 C 1.2799(10) 0.1380(5) 0.2139(2) 0.114(3) Uani 1 1 d D . .
H61A H 1.3711 0.1196 0.2036 0.17(4) Uiso 1 1 calc R F 1
H61B H 1.3224 0.1670 0.2286 0.14(3) Uiso 1 1 calc R F 1
C62 C 1.182(2) 0.0757(9) 0.2249(4) 0.124(6) Uiso 0.50 1 d PD F 1
H62 H 1.1500 0.0396 0.2130 0.10(4) Uiso 0.50 1 calc PR F 1
C63 C 1.140(3) 0.0684(13) 0.2503(4) 0.147(8) Uiso 0.50 1 d PD F 1
H63A H 1.1700 0.1033 0.2628 0.177 Uiso 0.50 1 calc PR F 1
H63B H 1.0793 0.0282 0.2557 0.177 Uiso 0.50 1 calc PR F 1
C62A C 1.194(2) 0.1092(9) 0.2383(3) 0.119(6) Uiso 0.50 1 d PD F 2
H62A H 1.1990 0.1323 0.2549 0.10(4) Uiso 0.50 1 calc PR F 2
C63A C 1.111(3) 0.0485(11) 0.2345(6) 0.158(9) Uiso 0.50 1 d PD F 2
H63C H 1.1087 0.0269 0.2177 0.189 Uiso 0.50 1 calc PR F 2
H63D H 1.0547 0.0275 0.2487 0.189 Uiso 0.50 1 calc PR F 2
C71 C 1.3196(10) 0.1367(4) 0.00020(19) 0.113(3) Uani 1 1 d D . .
H71A H 1.4190 0.1483 0.0098 0.17(4) Uiso 1 1 calc R G 1
H71B H 1.3494 0.1070 -0.0151 0.12(3) Uiso 1 1 calc R G 1
C72 C 1.249(4) 0.2040(11) -0.0097(6) 0.191(15) Uiso 0.40 1 d PD H 1
H72 H 1.2687 0.2472 -0.0006 0.229 Uiso 0.40 1 calc PR H 1
C73 C 1.157(4) 0.2048(19) -0.0313(5) 0.170(12) Uiso 0.40 1 d PD H 1
H73A H 1.1371 0.1619 -0.0406 0.204 Uiso 0.40 1 calc PR H 1
H73B H 1.1132 0.2483 -0.0374 0.204 Uiso 0.40 1 calc PR H 1
C72A C 1.2190(18) 0.1714(7) -0.0201(3) 0.104(4) Uiso 0.60 1 d PD H 2
H72A H 1.1671 0.1430 -0.0330 0.125 Uiso 0.60 1 calc PR H 2
C73A C 1.200(2) 0.2424(8) -0.0206(4) 0.141(6) Uiso 0.60 1 d PD H 2
H73C H 1.2520 0.2711 -0.0078 0.170 Uiso 0.60 1 calc PR H 2
H73D H 1.1359 0.2639 -0.0337 0.170 Uiso 0.60 1 calc PR H 2
C81 C 1.3391(9) 0.0259(5) 0.04554(16) 0.122(3) Uani 1 1 d D . .
H81A H 1.4345 0.0149 0.0348 0.146 Uiso 1 1 calc R H 1
H81B H 1.3729 0.0558 0.0606 0.146 Uiso 1 1 calc R H 1
C82 C 1.265(5) -0.0441(13) 0.0559(7) 0.178(18) Uiso 0.30 1 d PD H 1
H82 H 1.2379 -0.0815 0.0442 0.214 Uiso 0.30 1 calc PR H 1
C83 C 1.240(5) -0.050(2) 0.0807(6) 0.146(13) Uiso 0.30 1 d PD H 1
H83A H 1.2679 -0.0125 0.0922 0.175 Uiso 0.30 1 calc PR H 1
H83B H 1.1950 -0.0927 0.0876 0.175 Uiso 0.30 1 calc PR H 1
C82A C 1.2568(17) -0.0111(7) 0.0691(3) 0.126(4) Uiso 0.70 1 d PD H 2
H82A H 1.2429 0.0136 0.0852 0.151 Uiso 0.70 1 calc PR H 2
C83A C 1.207(2) -0.0756(9) 0.0666(4) 0.172(7) Uiso 0.70 1 d PD H 2
H83C H 1.2217 -0.1000 0.0504 0.207 Uiso 0.70 1 calc PR H 2
H83D H 1.1568 -0.0988 0.0809 0.207 Uiso 0.70 1 calc PR H 2
C91 C 1.0862(10) 0.1495(5) 0.04816(18) 0.131(3) Uani 1 1 d D . .
H91A H 1.0415 0.1892 0.0378 0.157 Uiso 1 1 calc R H 1
H91B H 0.9971 0.1267 0.0577 0.157 Uiso 1 1 calc R H 1
C92 C 1.205(3) 0.1795(16) 0.0681(5) 0.158(12) Uiso 0.40 1 d PD H 1
H92 H 1.2445 0.1486 0.0814 0.13(7) Uiso 0.40 1 calc PR H 1
C93 C 1.256(4) 0.2470(15) 0.0679(7) 0.184(13) Uiso 0.40 1 d PD H 1
H93A H 1.2182 0.2790 0.0549 0.221 Uiso 0.40 1 calc PR H 1
H93B H 1.3297 0.2628 0.0808 0.221 Uiso 0.40 1 calc PR H 1
C92A C 1.203(2) 0.2078(10) 0.0564(3) 0.132(6) Uiso 0.60 1 d PD H 2
H92A H 1.2355 0.2446 0.0448 0.09(3) Uiso 0.60 1 calc PR H 2
C93A C 1.257(3) 0.2033(14) 0.0811(4) 0.177(8) Uiso 0.60 1 d PD H 2
H93C H 1.2228 0.1658 0.0921 0.212 Uiso 0.60 1 calc PR H 2
H93D H 1.3305 0.2378 0.0875 0.212 Uiso 0.60 1 calc PR H 2

loop_
_atom_site_aniso_label
_atom_site_aniso_U_11
_atom_site_aniso_U_22
_atom_site_aniso_U_33
_atom_site_aniso_U_23
_atom_site_aniso_U_13
_atom_site_aniso_U_12
Pd1 0.0466(3) 0.0840(4) 0.0971(4) -0.0004(3) 0.0073(3) 0.0057(2)
As2 0.0528(4) 0.0946(5) 0.1129(6) -0.0082(4) -0.0014(4) 0.0078(3)
As1 0.0563(4) 0.1036(5) 0.1050(6) -0.0106(4) 0.0085(4) -0.0037(4)
Br1 0.0540(4) 0.1348(7) 0.1470(8) -0.0339(5) 0.0082(4) 0.0158(4)
Br2 0.0580(5) 0.1330(7) 0.1680(9) -0.0439(6) 0.0201(5) 0.0091(4)
Pd2 0.0474(4) 0.0887(5) 0.1001(6) -0.0045(4) 0.0103(4) 0.0022(3)
As3 0.0560(4) 0.1037(5) 0.1107(6) -0.0130(4) 0.0061(4) -0.0022(4)
Br3 0.0572(5) 0.1407(7) 0.1646(8) -0.0472(6) 0.0196(5) 0.0060(5)
C11 0.086(5) 0.118(6) 0.126(6) -0.003(5) 0.011(5) -0.013(5)
C21 0.066(5) 0.144(7) 0.139(7) 0.004(5) -0.011(5) 0.005(5)
C31 0.100(6) 0.136(7) 0.151(8) -0.054(6) 0.020(6) -0.012(5)
C41 0.067(5) 0.110(6) 0.163(8) 0.000(6) 0.010(5) -0.004(5)
C51 0.072(5) 0.128(6) 0.157(7) -0.040(6) -0.009(5) 0.004(5)
C61 0.073(5) 0.143(7) 0.127(7) 0.008(6) -0.017(5) 0.027(5)
C71 0.077(5) 0.113(6) 0.149(7) -0.016(6) 0.019(6) -0.016(5)
C81 0.062(5) 0.180(8) 0.123(7) 0.003(6) -0.004(5) 0.017(5)
C91 0.084(6) 0.140(7) 0.168(8) -0.067(6) 0.005(6) -0.014(5)

loop_
_atom_type_symbol
_atom_type_description
_atom_type_scat_dispersion_real
_atom_type_scat_dispersion_imag
_atom_type_scat_source
Pd Pd -0.9988 1.0072 'International Tables Vol C Tables 4.2.6.8 and 6.1.1.4'
Br Br -0.2901 2.4595 'International Tables Vol C Tables 4.2.6.8 and 6.1.1.4'
As As 0.0499 2.0058 'International Tables Vol C Tables 4.2.6.8 and 6.1.1.4'
C C 0.0033 0.0016 'International Tables Vol C Tables 4.2.6.8 and 6.1.1.4'
H H 0.0000 0.0000 'International Tables Vol C Tables 4.2.6.8 and 6.1.1.4'

loop_
_geom_angle_atom_site_label_1
_geom_angle_atom_site_label_2
_geom_angle_atom_site_label_3
_geom_angle
_geom_angle_site_symmetry_1
_geom_angle_site_symmetry_3
_geom_angle_publ_flag
As1 Pd1 As2 177.15(3) . . ?
As1 Pd1 Br2 92.69(3) . . ?
As2 Pd1 Br2 87.06(3) . . ?
As1 Pd1 Br1 87.38(3) . . ?
As2 Pd1 Br1 92.86(3) . . ?
Br2 Pd1 Br1 179.67(4) . . ?
C51 As2 C41 104.8(4) . . ?
C51 As2 C61 103.8(4) . . ?
C41 As2 C61 103.4(4) . . ?
C51 As2 Pd1 117.4(2) . . ?
C41 As2 Pd1 115.0(3) . . ?
C61 As2 Pd1 110.9(3) . . ?
C11 As1 C21 104.1(3) . . ?
C11 As1 C31 103.4(4) . . ?
C21 As1 C31 103.7(4) . . ?
C11 As1 Pd1 111.6(2) . . ?
C21 As1 Pd1 114.7(2) . . ?
C31 As1 Pd1 117.8(3) . . ?
As3 Pd2 As3 180.00(4) 5_755 . ?
As3 Pd2 Br3 92.80(3) 5_755 . ?
As3 Pd2 Br3 87.20(3) . 5_755 ?
As3 Pd2 Br3 87.20(3) 5_755 . ?
As3 Pd2 Br3 92.80(3) . . ?
Br3 Pd2 Br3 180.00(5) 5_755 . ?
C91 As3 C81 104.7(4) . . ?
C91 As3 C71 104.3(4) . . ?
C81 As3 C71 102.8(4) . . ?
C91 As3 Pd2 117.6(2) . . ?
C81 As3 Pd2 112.7(3) . . ?
C71 As3 Pd2 113.2(3) . . ?
C12 C11 C12A 31.3(11) . . ?
C12 C11 As1 112.9(11) . . ?
C12A C11 As1 108.4(7) . . ?
C13 C12 C11 123(2) . . ?
C13A C12A C11 121.9(15) . . ?
C22 C21 C22A 36.8(14) . . ?
C22 C21 As1 110.6(6) . . ?
C22A C21 As1 113.5(16) . . ?
C23 C22 C21 121.5(15) . . ?
C23A C22A C21 118(3) . . ?
C32A C31 C32 30.6(13) . . ?
C32A C31 As1 112.5(8) . . ?
C32 C31 As1 111.6(12) . . ?
C33 C32 C31 115(3) . . ?
C33A C32A C31 119.8(18) . . ?
C42 C41 As2 112.0(6) . . ?
C43A C42 C43 38.1(15) . . ?
C43A C42 C41 147.7(17) . . ?
C43 C42 C41 110.0(16) . . ?
C52A C51 C52 33.8(15) . . ?
C52A C51 As2 107.0(15) . . ?
C52 C51 As2 115.5(7) . . ?
C53 C52 C51 113.3(17) . . ?
C53A C52A C51 131(3) . . ?
C62A C61 C62 35.4(10) . . ?
C62A C61 As2 113.6(8) . . ?
C62 C61 As2 109.7(9) . . ?
C63 C62 C61 124.7(18) . . ?
C63A C62A C61 115.2(17) . . ?
C72 C71 C72A 33.2(14) . . ?
C72 C71 As3 115.9(15) . . ?
C72A C71 As3 109.2(7) . . ?
C73 C72 C71 121(3) . . ?
C73A C72A C71 120.9(14) . . ?
C82A C81 C82 34.5(15) . . ?
C82A C81 As3 111.0(7) . . ?
C82 C81 As3 110.3(17) . . ?
C83 C82 C81 118(3) . . ?
C83A C82A C81 119.3(15) . . ?
C92 C91 C92A 30.3(14) . . ?
C92 C91 As3 113.6(13) . . ?
C92A C91 As3 113.0(8) . . ?
C93 C92 C91 124(3) . . ?
C93A C92A C91 115.4(18) . . ?

loop_
_geom_bond_atom_site_label_1
_geom_bond_atom_site_label_2
_geom_bond_distance
_geom_bond_site_symmetry_2
_geom_bond_publ_flag
Pd1 As1 2.3962(9) . ?
Pd1 As2 2.3970(9) . ?
Pd1 Br2 2.4140(8) . ?
Pd1 Br1 2.4177(8) . ?
As2 C51 1.941(7) . ?
As2 C41 1.946(7) . ?
As2 C61 1.954(7) . ?
As1 C11 1.958(7) . ?
As1 C21 1.959(7) . ?
As1 C31 1.960(7) . ?
Pd2 As3 2.3967(7) 5_755 ?
Pd2 As3 2.3967(7) . ?
Pd2 Br3 2.4153(7) 5_755 ?
Pd2 Br3 2.4153(7) . ?
As3 C91 1.944(7) . ?
As3 C81 1.951(7) . ?
As3 C71 1.951(7) . ?
C11 C12 1.469(13) . ?
C11 C12A 1.470(12) . ?
C12 C13 1.318(15) . ?
C12A C13A 1.316(15) . ?
C21 C22 1.492(12) . ?
C21 C22A 1.492(13) . ?
C22 C23 1.285(16) . ?
C22A C23A 1.284(16) . ?
C31 C32A 1.537(14) . ?
C31 C32 1.537(14) . ?
C32 C33 1.321(17) . ?
C32A C33A 1.321(16) . ?
C41 C42 1.489(12) . ?
C42 C43A 1.241(12) . ?
C42 C43 1.242(12) . ?
C51 C52A 1.479(13) . ?
C51 C52 1.480(13) . ?
C52 C53 1.338(16) . ?
C52A C53A 1.334(17) . ?
C61 C62A 1.502(13) . ?
C61 C62 1.503(13) . ?
C62 C63 1.321(14) . ?
C62A C63A 1.322(14) . ?
C71 C72 1.456(14) . ?
C71 C72A 1.456(13) . ?
C72 C73 1.316(16) . ?
C72A C73A 1.316(15) . ?
C81 C82A 1.516(13) . ?
C81 C82 1.516(14) . ?
C82 C83 1.262(17) . ?
C82A C83A 1.262(16) . ?
C91 C92 1.500(14) . ?
C91 C92A 1.500(14) . ?
C92 C93 1.311(17) . ?
C92A C93A 1.312(17) . ?

loop_
_geom_torsion_atom_site_label_1
_geom_torsion_atom_site_label_2
_geom_torsion_atom_site_label_3
_geom_torsion_atom_site_label_4
_geom_torsion
_geom_torsion_site_symmetry_1
_geom_torsion_site_symmetry_2
_geom_torsion_site_symmetry_3
_geom_torsion_site_symmetry_4
_geom_torsion_publ_flag
As1 Pd1 As2 C51 -93.9(7) . . . . ?
Br2 Pd1 As2 C51 -178.8(3) . . . . ?
Br1 Pd1 As2 C51 0.9(3) . . . . ?
As1 Pd1 As2 C41 142.1(7) . . . . ?
Br2 Pd1 As2 C41 57.1(3) . . . . ?
Br1 Pd1 As2 C41 -123.2(3) . . . . ?
As1 Pd1 As2 C61 25.2(7) . . . . ?
Br2 Pd1 As2 C61 -59.7(3) . . . . ?
Br1 Pd1 As2 C61 120.0(3) . . . . ?
As2 Pd1 As1 C11 31.9(7) . . . . ?
Br2 Pd1 As1 C11 116.6(3) . . . . ?
Br1 Pd1 As1 C11 -63.0(3) . . . . ?
As2 Pd1 As1 C21 149.9(7) . . . . ?
Br2 Pd1 As1 C21 -125.3(3) . . . . ?
Br1 Pd1 As1 C21 55.0(3) . . . . ?
As2 Pd1 As1 C31 -87.5(7) . . . . ?
Br2 Pd1 As1 C31 -2.8(3) . . . . ?
Br1 Pd1 As1 C31 177.6(3) . . . . ?
As3 Pd2 As3 C91 -67(70) 5_755 . . . ?
Br3 Pd2 As3 C91 -179.0(3) 5_755 . . . ?
Br3 Pd2 As3 C91 1.0(3) . . . . ?
As3 Pd2 As3 C81 55(69) 5_755 . . . ?
Br3 Pd2 As3 C81 -57.0(3) 5_755 . . . ?
Br3 Pd2 As3 C81 123.0(3) . . . . ?
As3 Pd2 As3 C71 171(70) 5_755 . . . ?
Br3 Pd2 As3 C71 59.2(3) 5_755 . . . ?
Br3 Pd2 As3 C71 -120.8(3) . . . . ?
C21 As1 C11 C12 157.7(12) . . . . ?
C31 As1 C11 C12 49.6(12) . . . . ?
Pd1 As1 C11 C12 -78.0(12) . . . . ?
C21 As1 C11 C12A -169.1(8) . . . . ?
C31 As1 C11 C12A 82.7(8) . . . . ?
Pd1 As1 C11 C12A -44.9(8) . . . . ?
C12A C11 C12 C13 0(2) . . . . ?
As1 C11 C12 C13 89(2) . . . . ?
C12 C11 C12A C13A -1(2) . . . . ?
As1 C11 C12A C13A -105.1(14) . . . . ?
C11 As1 C21 C22 -171.1(7) . . . . ?
C31 As1 C21 C22 -63.2(8) . . . . ?
Pd1 As1 C21 C22 66.7(7) . . . . ?
C11 As1 C21 C22A 149.2(15) . . . . ?
C31 As1 C21 C22A -102.9(15) . . . . ?
Pd1 As1 C21 C22A 27.0(15) . . . . ?
C22A C21 C22 C23 11(3) . . . . ?
As1 C21 C22 C23 -91.3(14) . . . . ?
C22 C21 C22A C23A 9(2) . . . . ?
As1 C21 C22A C23A 103(3) . . . . ?
C11 As1 C31 C32A 41.7(10) . . . . ?
C21 As1 C31 C32A -66.7(10) . . . . ?
Pd1 As1 C31 C32A 165.3(9) . . . . ?
C11 As1 C31 C32 74.8(14) . . . . ?
C21 As1 C31 C32 -33.6(14) . . . . ?
Pd1 As1 C31 C32 -161.6(13) . . . . ?
C32A C31 C32 C33 -10(2) . . . . ?
As1 C31 C32 C33 -108(2) . . . . ?
C32 C31 C32A C33A 11(3) . . . . ?
As1 C31 C32A C33A 105.3(15) . . . . ?
C51 As2 C41 C42 -78.5(8) . . . . ?
C61 As2 C41 C42 173.0(7) . . . . ?
Pd1 As2 C41 C42 52.0(8) . . . . ?
As2 C41 C42 C43A 123(3) . . . . ?
As2 C41 C42 C43 115.7(13) . . . . ?
C41 As2 C51 C52A -29.5(17) . . . . ?
C61 As2 C51 C52A 78.6(17) . . . . ?
Pd1 As2 C51 C52A -158.6(17) . . . . ?
C41 As2 C51 C52 -64.8(9) . . . . ?
C61 As2 C51 C52 43.4(9) . . . . ?
Pd1 As2 C51 C52 166.2(8) . . . . ?
C52A C51 C52 C53 22(3) . . . . ?
As2 C51 C52 C53 104.1(13) . . . . ?
C52 C51 C52A C53A -10(3) . . . . ?
As2 C51 C52A C53A -121(4) . . . . ?
C51 As2 C61 C62A 51.3(10) . . . . ?
C41 As2 C61 C62A 160.5(10) . . . . ?
Pd1 As2 C61 C62A -75.8(10) . . . . ?
C51 As2 C61 C62 89.2(10) . . . . ?
C41 As2 C61 C62 -161.6(10) . . . . ?
Pd1 As2 C61 C62 -37.8(10) . . . . ?
C62A C61 C62 C63 -7.2(17) . . . . ?
As2 C61 C62 C63 -110.5(18) . . . . ?
C62 C61 C62A C63A -6.4(19) . . . . ?
As2 C61 C62A C63A 84.8(17) . . . . ?
C91 As3 C71 C72 -44.1(15) . . . . ?
C81 As3 C71 C72 -153.2(15) . . . . ?
Pd2 As3 C71 C72 85.0(15) . . . . ?
C91 As3 C71 C72A -79.4(8) . . . . ?
C81 As3 C71 C72A 171.5(8) . . . . ?
Pd2 As3 C71 C72A 49.7(8) . . . . ?
C72A C71 C72 C73 0(2) . . . . ?
As3 C71 C72 C73 -86(3) . . . . ?
C72 C71 C72A C73A 5(3) . . . . ?
As3 C71 C72A C73A 112.9(12) . . . . ?
C91 As3 C81 C82A 59.7(8) . . . . ?
C71 As3 C81 C82A 168.5(8) . . . . ?
Pd2 As3 C81 C82A -69.3(8) . . . . ?
C91 As3 C81 C82 96.7(17) . . . . ?
C71 As3 C81 C82 -154.6(16) . . . . ?
Pd2 As3 C81 C82 -32.4(17) . . . . ?
C82A C81 C82 C83 -15(2) . . . . ?
As3 C81 C82 C83 -113(3) . . . . ?
C82 C81 C82A C83A -4(3) . . . . ?
As3 C81 C82A C83A 91.9(14) . . . . ?
C81 As3 C91 C92 35.9(15) . . . . ?
C71 As3 C91 C92 -71.8(15) . . . . ?
Pd2 As3 C91 C92 161.9(14) . . . . ?
C81 As3 C91 C92A 68.9(10) . . . . ?
C71 As3 C91 C92A -38.7(11) . . . . ?
Pd2 As3 C91 C92A -165.0(9) . . . . ?
C92A C91 C92 C93 16(2) . . . . ?
As3 C91 C92 C93 111(3) . . . . ?
C92 C91 C92A C93A -9(3) . . . . ?
As3 C91 C92A C93A -106.8(16) . . . . ?

loop_
_reflns_scale_group_code
_reflns_scale_meas_F
1 1.0
